data_7004250
loop_
_publ_author_name
'Panda, Monalisa'
'Hofmann, Kathrin'
'Prosenc, Marc H.'
'Albert, Barbara'

_publ_section_title
;
 Multi-centre, hydrogen and dihydrogen bonds in lithium
 closo-hydroborate obtained from liquid ammonia
;
_journal_issue 30
_journal_name_full 'Dalton Transactions'
_journal_page_first 3956
_journal_page_last 3958
_journal_paper_doi 10.1039/b804766a
_journal_year 2008
_chemical_formula_moiety 'B6 H6, 10(H3 N), 2(Li)'
_chemical_formula_sum 'B6 H36 Li2 N10'
_chemical_formula_weight 255.10
_chemical_name_systematic
;
?
;
_space_group_IT_number 14
_symmetry_cell_setting monoclinic
_symmetry_space_group_name_Hall '-P 2ybc'
_symmetry_space_group_name_H-M 'P 1 21/c 1'
_atom_sites_solution_hydrogens geom
_atom_sites_solution_primary direct
_atom_sites_solution_secondary difmap
_audit_creation_method SHELXL-97
_cell_angle_alpha 90.00
_cell_angle_beta 95.371(3)
_cell_angle_gamma 90.00
_cell_formula_units_Z 2
_cell_length_a 7.483(1)
_cell_length_b 11.871(2)
_cell_length_c 10.605(2)
_cell_measurement_reflns_used 7580
_cell_measurement_temperature 123(2)
_cell_measurement_theta_max 44.83
_cell_measurement_theta_min 1.29
_cell_volume 937.9(3)
_computing_cell_refinement 'Bruker SMART'
_computing_data_collection 'Bruker SMART'
_computing_data_reduction 'Bruker SHELXTL'
_computing_structure_refinement 'SHELXL-97 (Sheldrick, 1997)'
_computing_structure_solution 'SHELXS-97 (Sheldrick, 1990)'
_diffrn_ambient_temperature 123(2)
_diffrn_measured_fraction_theta_full 0.989
_diffrn_measured_fraction_theta_max 0.989
_diffrn_measurement_device_type 'CCD area detector'
_diffrn_measurement_method 'phi and omega scans'
_diffrn_radiation_monochromator graphite
_diffrn_radiation_source 'fine-focus sealed tube'
_diffrn_radiation_type MoK\a
_diffrn_radiation_wavelength 0.71073
_diffrn_reflns_av_R_equivalents 0.0807
_diffrn_reflns_av_sigmaI/netI 0.0969
_diffrn_reflns_limit_h_max 14
_diffrn_reflns_limit_h_min -14
_diffrn_reflns_limit_k_max 23
_diffrn_reflns_limit_k_min -23
_diffrn_reflns_limit_l_max 20
_diffrn_reflns_limit_l_min -20
_diffrn_reflns_number 65525
_diffrn_reflns_theta_full 44.83
_diffrn_reflns_theta_max 44.83
_diffrn_reflns_theta_min 1.29
_exptl_absorpt_coefficient_mu 0.056
_exptl_absorpt_correction_type none
_exptl_crystal_colour colourless
_exptl_crystal_density_diffrn 0.903
_exptl_crystal_density_meas ?
_exptl_crystal_density_method .
_exptl_crystal_description block
_exptl_crystal_F_000 284
_exptl_crystal_size_max 0.24
_exptl_crystal_size_mid 0.19
_exptl_crystal_size_min 0.17
_refine_diff_density_max 0.241
_refine_diff_density_min -0.110
_refine_diff_density_rms 0.041
_refine_ls_extinction_method none
_refine_ls_goodness_of_fit_ref 0.783
_refine_ls_hydrogen_treatment mixed
_refine_ls_matrix_type full
_refine_ls_number_parameters 154
_refine_ls_number_reflns 7580
_refine_ls_number_restraints 0
_refine_ls_restrained_S_all 0.783
_refine_ls_R_factor_all 0.1431
_refine_ls_R_factor_gt 0.0427
_refine_ls_shift/su_max 0.002
_refine_ls_shift/su_mean 0.000
_refine_ls_structure_factor_coef Fsqd
_refine_ls_weighting_details 'calc w=1/[\s^2^(Fo^2^)+(0.0522P)^2^+0.0000P] where P=(Fo^2^+2Fc^2^)/3'
_refine_ls_weighting_scheme calc
_refine_ls_wR_factor_gt 0.0955
_refine_ls_wR_factor_ref 0.1130
_reflns_number_gt 3016
_reflns_number_total 7580
_reflns_threshold_expression >2sigma(I)
_cod_data_source_file b804766a.txt
_cod_data_source_block '[Li(NH3)4]2B6H6*2NH3'
_cod_database_code 7004250

loop_
_symmetry_equiv_pos_as_xyz
'x, y, z'
'-x, y+1/2, -z+1/2'
'-x, -y, -z'
'x, -y-1/2, z-1/2'

loop_
_atom_site_label
_atom_site_type_symbol
_atom_site_fract_x
_atom_site_fract_y
_atom_site_fract_z
_atom_site_U_iso_or_equiv
_atom_site_adp_type
_atom_site_occupancy
_atom_site_symmetry_multiplicity
_atom_site_calc_flag
_atom_site_refinement_flags
_atom_site_disorder_assembly
_atom_site_disorder_group
N1 N 0.72772(6) 0.28503(4) -0.19922(5) 0.02911(10) Uani 1 1 d . . .
N2 N 0.25250(6) 0.29167(4) -0.21025(5) 0.02785(10) Uani 1 1 d . . .
N3 N 0.49377(6) 0.33816(4) -0.46644(4) 0.02392(9) Uani 1 1 d . . .
N5 N 0.87047(8) 0.07009(7) -0.41071(6) 0.04483(14) Uani 1 1 d . . .
N4 N 0.44835(8) 0.07760(4) -0.34368(6) 0.03402(11) Uani 1 1 d . . .
B6 B -0.09434(6) 0.50465(4) -0.41206(4) 0.02111(9) Uani 1 1 d . . .
B7 B 0.01137(7) 0.39787(4) -0.48728(5) 0.02079(9) Uani 1 1 d . . .
B8 B 0.13340(6) 0.51230(4) -0.42564(4) 0.01915(9) Uani 1 1 d . . .
Li Li 0.48030(11) 0.24936(8) -0.30176(8) 0.02618(17) Uani 1 1 d . . .
H8A H 0.2525(10) 0.5220(6) -0.3593(7) 0.0276(15) Uiso 1 1 d . . .
H6A H -0.1784(11) 0.5093(6) -0.3327(8) 0.0346(17) Uiso 1 1 d . . .
H2C H 0.1820(12) 0.3198(8) -0.2708(9) 0.042(2) Uiso 1 1 d . . .
H1C H 0.7939(14) 0.3173(9) -0.2515(10) 0.047(2) Uiso 1 1 d . . .
H2B H 0.1935(13) 0.2336(8) -0.1836(9) 0.045(2) Uiso 1 1 d . . .
H7A H 0.0258(11) 0.3070(7) -0.4765(8) 0.0391(19) Uiso 1 1 d . . .
H1B H 0.7887(13) 0.2274(8) -0.1668(9) 0.045(2) Uiso 1 1 d . . .
H1A H 0.7310(14) 0.3346(10) -0.1371(11) 0.057(3) Uiso 1 1 d . . .
H3C H 0.5850(13) 0.3803(8) -0.4658(8) 0.041(2) Uiso 1 1 d . . .
H3B H 0.4866(12) 0.2993(8) -0.5380(9) 0.042(2) Uiso 1 1 d . . .
H2A H 0.2539(15) 0.3420(9) -0.1514(11) 0.057(3) Uiso 1 1 d . . .
H3A H 0.4020(12) 0.3822(8) -0.4763(8) 0.0390(19) Uiso 1 1 d . . .
H4C H 0.3713(13) 0.0547(8) -0.4048(9) 0.047(2) Uiso 1 1 d . . .
H5C H 0.9075(15) 0.0504(10) -0.3334(12) 0.061(3) Uiso 1 1 d . . .
H4B H 0.4380(19) 0.0446(13) -0.2805(15) 0.081(4) Uiso 1 1 d . . .
H5B H 0.911(2) 0.1320(16) -0.4200(16) 0.095(5) Uiso 1 1 d . . .
H4A H 0.553(2) 0.0478(11) -0.3761(12) 0.079(3) Uiso 1 1 d . . .
H5A H 0.952(3) 0.039(2) -0.455(2) 0.127(6) Uiso 1 1 d . . .

loop_
_atom_site_aniso_label
_atom_site_aniso_U_11
_atom_site_aniso_U_22
_atom_site_aniso_U_33
_atom_site_aniso_U_23
_atom_site_aniso_U_13
_atom_site_aniso_U_12
N1 0.0288(2) 0.0247(2) 0.0324(2) 0.00520(17) -0.00487(17) 0.00107(16)
N2 0.02561(19) 0.0318(2) 0.0262(2) 0.00780(17) 0.00271(16) 0.00329(16)
N3 0.02211(18) 0.02707(19) 0.02265(18) 0.00134(15) 0.00256(14) -0.00185(15)
N5 0.0392(3) 0.0651(4) 0.0308(3) 0.0086(2) 0.0067(2) -0.0062(3)
N4 0.0383(3) 0.0279(2) 0.0350(2) 0.00192(19) -0.0009(2) -0.00125(18)
B6 0.0210(2) 0.0247(2) 0.01792(19) -0.00136(16) 0.00338(16) -0.00270(16)
B7 0.0252(2) 0.01580(19) 0.0208(2) 0.00016(15) -0.00105(17) -0.00206(16)
B8 0.01999(19) 0.01891(19) 0.01819(19) -0.00045(15) -0.00006(15) -0.00201(15)
Li 0.0252(4) 0.0274(4) 0.0261(4) 0.0044(3) 0.0032(3) -0.0002(3)

loop_
_atom_type_symbol
_atom_type_description
_atom_type_scat_dispersion_real
_atom_type_scat_dispersion_imag
_atom_type_scat_source
Li Li -0.0003 0.0001 'International Tables Vol C Tables 4.2.6.8 and 6.1.1.4'
H H 0.0000 0.0000 'International Tables Vol C Tables 4.2.6.8 and 6.1.1.4'
B B 0.0013 0.0007 'International Tables Vol C Tables 4.2.6.8 and 6.1.1.4'
N N 0.0061 0.0033 'International Tables Vol C Tables 4.2.6.8 and 6.1.1.4'

loop_
_geom_angle_atom_site_label_1
_geom_angle_atom_site_label_2
_geom_angle_atom_site_label_3
_geom_angle
_geom_angle_site_symmetry_1
_geom_angle_site_symmetry_3
_geom_angle_publ_flag
B8 B6 B7 59.91(3) . 3_564 ?
B8 B6 B7 60.13(3) . . ?
B7 B6 B7 89.98(3) 3_564 . ?
B8 B6 B8 89.96(3) . 3_564 ?
B7 B6 B8 60.04(3) 3_564 3_564 ?
B7 B6 B8 59.84(3) . 3_564 ?
B8 B7 B6 59.97(3) 3_564 3_564 ?
B8 B7 B6 60.14(3) 3_564 . ?
B6 B7 B6 90.02(3) 3_564 . ?
B8 B7 B8 89.99(3) 3_564 . ?
B6 B7 B8 60.03(3) 3_564 . ?
B6 B7 B8 59.87(3) . . ?
B7 B8 B6 60.12(3) 3_564 . ?
B7 B8 B6 60.02(3) 3_564 3_564 ?
B6 B8 B6 90.04(3) . 3_564 ?
B7 B8 B7 90.01(3) 3_564 . ?
B6 B8 B7 60.00(3) . . ?
B6 B8 B7 59.93(3) 3_564 . ?
N3 Li N4 109.47(5) . . ?
N3 Li N2 112.17(4) . . ?
N4 Li N2 104.44(4) . . ?
N3 Li N1 103.06(4) . . ?
N4 Li N1 112.55(4) . . ?
N2 Li N1 115.27(5) . . ?

loop_
_geom_bond_atom_site_label_1
_geom_bond_atom_site_label_2
_geom_bond_distance
_geom_bond_site_symmetry_2
_geom_bond_publ_flag
N1 Li 2.1007(10) . ?
N2 Li 2.0999(10) . ?
N3 Li 2.0504(10) . ?
N4 Li 2.0957(11) . ?
B6 B8 1.7261(7) . ?
B6 B7 1.7286(7) 3_564 ?
B6 B7 1.7282(7) . ?
B6 B8 1.7303(7) 3_564 ?
B7 B8 1.7251(7) 3_564 ?
B7 B6 1.7286(7) 3_564 ?
B7 B8 1.7306(7) . ?
B8 B7 1.7251(7) 3_564 ?
B8 B6 1.7303(7) 3_564 ?
